data_7204673
loop_
_publ_author_name
'Patil, Urmila'
'Winter, Manuela'
'Becker, Hans-Werner'
'Devi, Anjana'

_publ_section_title
;
 Synthesis and structure of mixed isopropoxide--\b-ketoester and \b-ketoamide
 zirconium complexes: Potential precursors for MOCVD of ZrO~2~
;
_journal_coden_ASTM JMACEP
_journal_issue 9
_journal_name_full 'Journal of Materials Chemistry'
_journal_page_first 2177
_journal_page_last 2184
_journal_paper_doi 10.1039/b304419j
_journal_volume 13
_journal_year 2003
_chemical_formula_sum 'C22 H40 O8 Zr'
_chemical_formula_weight 523.76
_space_group_IT_number 15
_symmetry_cell_setting monoclinic
_symmetry_space_group_name_Hall '-C 2yc'
_symmetry_space_group_name_H-M 'C 1 2/c 1'
_atom_sites_solution_hydrogens geom
_atom_sites_solution_primary direct
_atom_sites_solution_secondary difmap
_audit_creation_method SHELXL-97
_cell_angle_alpha 90.00
_cell_angle_beta 97.15(5)
_cell_angle_gamma 90.00
_cell_formula_units_Z 4
_cell_length_a 9.85(2)
_cell_length_b 15.40(3)
_cell_length_c 18.71(3)
_cell_measurement_reflns_used 60
_cell_measurement_temperature 213(2)
_cell_measurement_theta_max 15.0
_cell_measurement_theta_min 10.0
_cell_volume 2816(9)
_computing_cell_refinement SMART
_computing_data_collection SMART
_computing_data_reduction SAINT
_computing_molecular_graphics 'Bruker axs SHELXTL-PLUS'
_computing_publication_material SHELXL-97
_computing_structure_refinement 'SHELXL-97 (Sheldrick, 1997)'
_computing_structure_solution 'SHELXS-97 (Sheldrick, 1990)'
_diffrn_ambient_temperature 213(2)
_diffrn_measured_fraction_theta_full 0.894
_diffrn_measured_fraction_theta_max 0.894
_diffrn_measurement_device_type 'Bruker axs CCD 1000'
_diffrn_measurement_method '\w scans'
_diffrn_radiation_monochromator graphite
_diffrn_radiation_source 'fine-focus sealed tube'
_diffrn_radiation_type MoK\a
_diffrn_radiation_wavelength 0.71073
_diffrn_reflns_av_R_equivalents 0.0436
_diffrn_reflns_av_sigmaI/netI 0.0719
_diffrn_reflns_limit_h_max 11
_diffrn_reflns_limit_h_min -9
_diffrn_reflns_limit_k_max 18
_diffrn_reflns_limit_k_min -11
_diffrn_reflns_limit_l_max 19
_diffrn_reflns_limit_l_min -20
_diffrn_reflns_number 3492
_diffrn_reflns_theta_full 25.15
_diffrn_reflns_theta_max 25.15
_diffrn_reflns_theta_min 2.19
_exptl_absorpt_coefficient_mu 0.427
_exptl_absorpt_correction_T_max 1.000
_exptl_absorpt_correction_T_min 0.597
_exptl_absorpt_correction_type empirical
_exptl_absorpt_process_details SADABS
_exptl_crystal_colour colourless
_exptl_crystal_density_diffrn 1.235
_exptl_crystal_density_method 'not measured'
_exptl_crystal_description prism
_exptl_crystal_F_000 1104
_exptl_crystal_size_max 0.30
_exptl_crystal_size_mid 0.25
_exptl_crystal_size_min 0.20
_refine_diff_density_max 0.832
_refine_diff_density_min -0.866
_refine_diff_density_rms 0.086
_refine_ls_extinction_method none
_refine_ls_goodness_of_fit_ref 1.131
_refine_ls_hydrogen_treatment mixed
_refine_ls_matrix_type full
_refine_ls_number_parameters 153
_refine_ls_number_reflns 2254
_refine_ls_number_restraints 0
_refine_ls_restrained_S_all 1.131
_refine_ls_R_factor_all 0.0736
_refine_ls_R_factor_gt 0.0638
_refine_ls_shift/su_max 0.005
_refine_ls_shift/su_mean 0.000
_refine_ls_structure_factor_coef Fsqd
_refine_ls_weighting_details 'calc w=1/[\s^2^(Fo^2^)+(0.0591P)^2^+9.5732P] where P=(Fo^2^+2Fc^2^)/3'
_refine_ls_weighting_scheme calc
_refine_ls_wR_factor_gt 0.1577
_refine_ls_wR_factor_ref 0.1655
_reflns_number_gt 1955
_reflns_number_total 2254
_reflns_threshold_expression >2sigma(I)
_cod_data_source_file b304419j.txt
_cod_data_source_block raf02t
_cod_original_sg_symbol_H-M C2/c
_cod_database_code 7204673

loop_
_symmetry_equiv_pos_as_xyz
'x, y, z'
'x, -y, z+1/2'
'x+1/2, y+1/2, z'
'x+1/2, -y+1/2, z+1/2'
'-x, -y, -z'
'-x, y, -z-1/2'
'-x+1/2, -y+1/2, -z'
'-x+1/2, y+1/2, -z-1/2'

loop_
_atom_site_label
_atom_site_type_symbol
_atom_site_fract_x
_atom_site_fract_y
_atom_site_fract_z
_atom_site_U_iso_or_equiv
_atom_site_adp_type
_atom_site_occupancy
_atom_site_symmetry_multiplicity
_atom_site_calc_flag
_atom_site_refinement_flags
_atom_site_disorder_assembly
_atom_site_disorder_group
Zr1 Zr 0.0000 0.29663(4) 0.2500 0.0420(3) Uani 1 2 d S . .
C4 C -0.4131(6) 0.3751(5) 0.1488(4) 0.0735(19) Uani 1 1 d . . .
H1A H -0.4395 0.3186 0.1287 0.110 Uiso 1 1 calc R . .
H1B H -0.4497 0.4202 0.1157 0.110 Uiso 1 1 calc R . .
H1C H -0.4491 0.3822 0.1944 0.110 Uiso 1 1 calc R . .
C1 C -0.2593(5) 0.3817(4) 0.1607(3) 0.0469(13) Uani 1 1 d . . .
O1 O -0.2004(4) 0.3236(2) 0.2039(2) 0.0494(9) Uani 1 1 d . . .
C2 C -0.1927(5) 0.4452(4) 0.1287(3) 0.0474(13) Uani 1 1 d . . .
H3 H -0.2444 0.4836 0.0972 0.057 Uiso 1 1 calc R . .
C3 C -0.0487(5) 0.4562(3) 0.1406(3) 0.0442(12) Uani 1 1 d . . .
O2 O 0.0322(3) 0.4095(2) 0.1791(2) 0.0455(9) Uani 1 1 d . . .
O7 O -0.0060(4) 0.5242(2) 0.1050(2) 0.0514(9) Uani 1 1 d . . .
C5 C 0.1380(6) 0.5528(4) 0.1127(3) 0.0567(15) Uani 1 1 d . . .
C8 C 0.1295(8) 0.6317(4) 0.0629(4) 0.074(2) Uani 1 1 d . . .
H51A H 0.1053 0.6130 0.0135 0.111 Uiso 1 1 calc R . .
H51B H 0.2175 0.6608 0.0675 0.111 Uiso 1 1 calc R . .
H51C H 0.0604 0.6714 0.0762 0.111 Uiso 1 1 calc R . .
C7 C 0.2226(7) 0.4813(4) 0.0837(5) 0.081(2) Uani 1 1 d . . .
H52A H 0.2320 0.4332 0.1174 0.121 Uiso 1 1 calc R . .
H52B H 0.3124 0.5036 0.0776 0.121 Uiso 1 1 calc R . .
H52C H 0.1772 0.4614 0.0376 0.121 Uiso 1 1 calc R . .
C6 C 0.1822(10) 0.5787(6) 0.1891(4) 0.102(3) Uani 1 1 d . . .
H53A H 0.1136 0.6162 0.2057 0.154 Uiso 1 1 calc R . .
H53B H 0.2687 0.6094 0.1920 0.154 Uiso 1 1 calc R . .
H53C H 0.1931 0.5271 0.2191 0.154 Uiso 1 1 calc R . .
O6 O 0.0541(4) 0.2195(2) 0.1789(2) 0.0548(10) Uani 1 1 d . B .
C20 C 0.1295(8) 0.1751(5) 0.1308(4) 0.079(2) Uani 1 1 d . . .
H6 H 0.1286 0.1110 0.1350 0.095 Uiso 1 1 calc R A 1
C22 C 0.2654(8) 0.2140(6) 0.1307(5) 0.098(3) Uani 1 1 d . B .
H61A H 0.2575 0.2669 0.1023 0.147 Uiso 1 1 calc R . .
H61B H 0.3247 0.1734 0.1098 0.147 Uiso 1 1 calc R . .
H61C H 0.3038 0.2274 0.1797 0.147 Uiso 1 1 calc R . .
C21 C 0.057(5) 0.212(5) 0.059(3) 0.117(17) Uiso 0.27(5) 1 d P B 1
H21A H -0.0408 0.2017 0.0563 0.176 Uiso 0.27(5) 1 calc PR B 1
H21B H 0.0918 0.1827 0.0189 0.176 Uiso 0.27(5) 1 calc PR B 1
H21C H 0.0744 0.2735 0.0564 0.176 Uiso 0.27(5) 1 calc PR B 1
C21 C 0.0525(12) 0.1580(15) 0.0610(6) 0.080(6) Uani 0.73(5) 1 d P B 2
H21D H -0.0229 0.1192 0.0667 0.121 Uiso 0.73(5) 1 calc PR B 2
H21E H 0.1120 0.1313 0.0297 0.121 Uiso 0.73(5) 1 calc PR B 2
H21F H 0.0170 0.2122 0.0398 0.121 Uiso 0.73(5) 1 calc PR B 2

loop_
_atom_site_aniso_label
_atom_site_aniso_U_11
_atom_site_aniso_U_22
_atom_site_aniso_U_33
_atom_site_aniso_U_23
_atom_site_aniso_U_13
_atom_site_aniso_U_12
Zr1 0.0470(4) 0.0294(4) 0.0519(5) 0.000 0.0147(3) 0.000
C4 0.043(3) 0.085(5) 0.092(5) -0.006(4) 0.006(3) 0.002(3)
C1 0.046(3) 0.046(3) 0.050(3) -0.013(3) 0.008(2) 0.003(2)
O1 0.045(2) 0.045(2) 0.060(2) 0.0000(18) 0.0111(18) -0.0094(16)
C2 0.048(3) 0.044(3) 0.051(3) 0.003(2) 0.012(2) 0.010(2)
C3 0.051(3) 0.039(3) 0.045(3) -0.004(2) 0.019(2) 0.002(2)
O2 0.0413(19) 0.0371(18) 0.059(2) 0.0100(17) 0.0075(16) -0.0034(16)
O7 0.057(2) 0.040(2) 0.060(2) 0.0101(17) 0.0191(18) 0.0057(17)
C5 0.061(3) 0.048(3) 0.064(4) 0.012(3) 0.017(3) -0.001(3)
C8 0.084(5) 0.050(4) 0.095(5) 0.019(3) 0.038(4) 0.004(3)
C7 0.063(4) 0.055(4) 0.131(7) 0.024(4) 0.039(4) 0.008(3)
C6 0.138(8) 0.092(6) 0.074(5) 0.009(4) -0.003(5) -0.066(6)
O6 0.065(2) 0.043(2) 0.061(3) -0.0103(18) 0.025(2) -0.0039(18)
C20 0.079(5) 0.071(4) 0.095(6) -0.020(4) 0.039(4) -0.001(4)
C22 0.065(5) 0.111(7) 0.125(7) -0.019(6) 0.040(5) 0.003(5)
C21 0.078(7) 0.095(13) 0.067(8) -0.028(7) 0.007(5) 0.015(6)

loop_
_atom_type_symbol
_atom_type_description
_atom_type_scat_dispersion_real
_atom_type_scat_dispersion_imag
_atom_type_scat_source
C C 0.0033 0.0016 'International Tables Vol C Tables 4.2.6.8 and 6.1.1.4'
H H 0.0000 0.0000 'International Tables Vol C Tables 4.2.6.8 and 6.1.1.4'
O O 0.0106 0.0060 'International Tables Vol C Tables 4.2.6.8 and 6.1.1.4'
Zr Zr -2.9673 0.5597 'International Tables Vol C Tables 4.2.6.8 and 6.1.1.4'

loop_
_geom_angle_atom_site_label_1
_geom_angle_atom_site_label_2
_geom_angle_atom_site_label_3
_geom_angle
_geom_angle_site_symmetry_1
_geom_angle_site_symmetry_3
_geom_angle_publ_flag
O6 Zr1 O6 103.0(3) . 6_556 ?
O6 Zr1 O1 99.61(19) . . ?
O6 Zr1 O1 94.56(19) 6_556 . ?
O6 Zr1 O1 94.56(19) . 6_556 ?
O6 Zr1 O1 99.61(19) 6_556 6_556 ?
O1 Zr1 O1 157.2(2) . 6_556 ?
O6 Zr1 O2 166.21(14) . 6_556 ?
O6 Zr1 O2 89.9(2) 6_556 6_556 ?
O1 Zr1 O2 83.90(15) . 6_556 ?
O1 Zr1 O2 78.33(15) 6_556 6_556 ?
O6 Zr1 O2 89.9(2) . . ?
O6 Zr1 O2 166.21(14) 6_556 . ?
O1 Zr1 O2 78.33(15) . . ?
O1 Zr1 O2 83.90(15) 6_556 . ?
O2 Zr1 O2 77.7(2) 6_556 . ?
O1 C1 C2 124.7(5) . . ?
O1 C1 C4 114.2(5) . . ?
C2 C1 C4 121.0(6) . . ?
C1 O1 Zr1 136.1(3) . . ?
C1 C2 C3 123.1(5) . . ?
O2 C3 O7 121.7(5) . . ?
O2 C3 C2 125.6(5) . . ?
O7 C3 C2 112.7(5) . . ?
C3 O2 Zr1 132.0(3) . . ?
C3 O7 C5 123.0(4) . . ?
O7 C5 C6 109.5(5) . . ?
O7 C5 C7 108.1(5) . . ?
C6 C5 C7 115.2(7) . . ?
O7 C5 C8 101.5(5) . . ?
C6 C5 C8 111.0(6) . . ?
C7 C5 C8 110.5(5) . . ?
C20 O6 Zr1 163.8(4) . . ?
O6 C20 C21 113.8(7) . . ?
O6 C20 C22 110.9(6) . . ?
C21 C20 C22 116.5(9) . . ?
O6 C20 C21 99(2) . . ?
C21 C20 C21 32(2) . . ?
C22 C20 C21 100(2) . . ?

loop_
_geom_bond_atom_site_label_1
_geom_bond_atom_site_label_2
_geom_bond_distance
_geom_bond_site_symmetry_2
_geom_bond_publ_flag
Zr1 O6 1.908(4) . ?
Zr1 O6 1.908(4) 6_556 ?
Zr1 O1 2.095(5) . ?
Zr1 O1 2.095(5) 6_556 ?
Zr1 O2 2.233(4) 6_556 ?
Zr1 O2 2.233(4) . ?
C4 C1 1.507(8) . ?
C1 O1 1.294(7) . ?
C1 C2 1.357(8) . ?
C2 C3 1.419(8) . ?
C3 O2 1.236(6) . ?
C3 O7 1.337(6) . ?
O7 C5 1.475(7) . ?
C5 C6 1.495(10) . ?
C5 C7 1.521(9) . ?
C5 C8 1.526(8) . ?
O6 C20 1.411(8) . ?
C20 C21 1.451(13) . ?
C20 C22 1.467(11) . ?
C20 C21 1.55(5) . ?

loop_
_geom_torsion_atom_site_label_1
_geom_torsion_atom_site_label_2
_geom_torsion_atom_site_label_3
_geom_torsion_atom_site_label_4
_geom_torsion
_geom_torsion_site_symmetry_1
_geom_torsion_site_symmetry_2
_geom_torsion_site_symmetry_3
_geom_torsion_site_symmetry_4
_geom_torsion_publ_flag
C2 C1 O1 Zr1 3.5(9) . . . . ?
C4 C1 O1 Zr1 -175.4(4) . . . . ?
O6 Zr1 O1 C1 -91.4(5) . . . . ?
O6 Zr1 O1 C1 164.5(5) 6_556 . . . ?
O1 Zr1 O1 C1 36.1(5) 6_556 . . . ?
O2 Zr1 O1 C1 75.1(5) 6_556 . . . ?
O2 Zr1 O1 C1 -3.6(5) . . . . ?
O1 C1 C2 C3 -1.5(9) . . . . ?
C4 C1 C2 C3 177.3(5) . . . . ?
C1 C2 C3 O2 1.8(9) . . . . ?
C1 C2 C3 O7 -178.3(5) . . . . ?
O7 C3 O2 Zr1 176.5(3) . . . . ?
C2 C3 O2 Zr1 -3.7(8) . . . . ?
O6 Zr1 O2 C3 103.4(5) . . . . ?
O6 Zr1 O2 C3 -56.3(9) 6_556 . . . ?
O1 Zr1 O2 C3 3.6(5) . . . . ?
O1 Zr1 O2 C3 -162.0(5) 6_556 . . . ?
O2 Zr1 O2 C3 -82.6(5) 6_556 . . . ?
O2 C3 O7 C5 -4.6(8) . . . . ?
C2 C3 O7 C5 175.6(5) . . . . ?
C3 O7 C5 C6 -61.5(7) . . . . ?
C3 O7 C5 C7 64.8(7) . . . . ?
C3 O7 C5 C8 -178.9(5) . . . . ?
O6 Zr1 O6 C20 -121.0(17) 6_556 . . . ?
O1 Zr1 O6 C20 142.0(16) . . . . ?
O1 Zr1 O6 C20 -20.0(16) 6_556 . . . ?
O2 Zr1 O6 C20 38(2) 6_556 . . . ?
O2 Zr1 O6 C20 63.8(16) . . . . ?
Zr1 O6 C20 C21 -139.0(17) . . . . ?
Zr1 O6 C20 C22 -5(2) . . . . ?
Zr1 O6 C20 C21 -110(3) . . . . ?

loop_
_cod_changelog_entry_id
_cod_changelog_entry_author
_cod_changelog_entry_date
_cod_changelog_entry_text
1 'Vaitkus, Antanas' 2022-05-06T19:05:00+03:00 'Updated bibliographic information.'
